data_4508634
loop_
_publ_author_name
'Wang, Ruihu'
'Yuan, Daqiang'
'Jiang, Feilong'
'Han, Lei'
'Gong, Yaqiong'
'Hong, Maochun'

_publ_section_title
;
 Anion Effect on the Structural Conformation of Tetranuclear Cadmium(II)
 Complexes
;
_journal_issue 6
_journal_name_full 'Crystal Growth &amp; Design'
_journal_page_first 1351
_journal_paper_doi 10.1021/cg0505970
_journal_volume 6
_journal_year 2006
_chemical_formula_sum 'C70 H76 Cd4 N10 Na2 O26 S2'
_chemical_formula_weight 2033.10
_chemical_name_systematic
; 
 ? 
;
_space_group_IT_number 2
_symmetry_cell_setting triclinic
_symmetry_space_group_name_Hall '-P 1'
_symmetry_space_group_name_H-M 'P -1'
_atom_sites_solution_hydrogens geom
_atom_sites_solution_primary direct
_atom_sites_solution_secondary difmap
_audit_creation_method SHELXL-97
_cell_angle_alpha 69.3290(10)
_cell_angle_beta 85.5950(10)
_cell_angle_gamma 62.9470(10)
_cell_formula_units_Z 1
_cell_length_a 13.3088(3)
_cell_length_b 13.3356(3)
_cell_length_c 13.70750(10)
_cell_measurement_reflns_used 5641
_cell_measurement_temperature 293(2)
_cell_measurement_theta_max 25.05
_cell_measurement_theta_min 1.73
_cell_volume 2016.89(7)
_computing_cell_refinement 'Siemens SMART & SAINT'
_computing_data_collection 'Siemens SMART'
_computing_data_reduction 'Siemens XPREP'
_computing_structure_refinement 'Siemens SHELXTL'
_computing_structure_solution 'Siemens SHELXTL'
_diffrn_ambient_temperature 293(2)
_diffrn_measured_fraction_theta_full 0.990
_diffrn_measured_fraction_theta_max 0.990
_diffrn_radiation_monochromator graphite
_diffrn_radiation_source 'fine-focus sealed tube'
_diffrn_radiation_type MoK\a
_diffrn_radiation_wavelength 0.71073
_diffrn_reflns_av_R_equivalents 0.0294
_diffrn_reflns_av_sigmaI/netI 0.0600
_diffrn_reflns_limit_h_max 15
_diffrn_reflns_limit_h_min -15
_diffrn_reflns_limit_k_max 12
_diffrn_reflns_limit_k_min -15
_diffrn_reflns_limit_l_max 16
_diffrn_reflns_limit_l_min -16
_diffrn_reflns_number 10558
_diffrn_reflns_theta_full 25.05
_diffrn_reflns_theta_max 25.05
_diffrn_reflns_theta_min 1.73
_diffrn_standards_decay_% none
_diffrn_standards_interval_count none
_diffrn_standards_interval_time none
_diffrn_standards_number none
_exptl_absorpt_coefficient_mu 1.185
_exptl_absorpt_correction_T_max 1.0000
_exptl_absorpt_correction_T_min .7623
_exptl_absorpt_correction_type empirical
_exptl_absorpt_process_details 'SADABS (Sheldrick, 1996)'
_exptl_crystal_colour colorless
_exptl_crystal_density_diffrn 1.674
_exptl_crystal_density_method 'not measured'
_exptl_crystal_description block
_exptl_crystal_F_000 1020
_exptl_crystal_size_max 0.20
_exptl_crystal_size_mid 0.20
_exptl_crystal_size_min 0.18
_refine_diff_density_max 1.066
_refine_diff_density_min -0.640
_refine_diff_density_rms 0.159
_refine_ls_extinction_method none
_refine_ls_goodness_of_fit_ref 1.075
_refine_ls_hydrogen_treatment mixed
_refine_ls_matrix_type full
_refine_ls_number_parameters 523
_refine_ls_number_reflns 7083
_refine_ls_number_restraints 0
_refine_ls_restrained_S_all 1.075
_refine_ls_R_factor_all 0.0847
_refine_ls_R_factor_gt 0.0520
_refine_ls_shift/su_max 0.005
_refine_ls_shift/su_mean 0.000
_refine_ls_structure_factor_coef Fsqd
_refine_ls_weighting_details 'calc w=1/[\s^2^(Fo^2^)+(0.0804P)^2^+4.7747P] where P=(Fo^2^+2Fc^2^)/3'
_refine_ls_weighting_scheme calc
_refine_ls_wR_factor_gt 0.1310
_refine_ls_wR_factor_ref 0.1566
_reflns_number_gt 5184
_reflns_number_total 7083
_reflns_threshold_expression >2sigma(I)
_cod_data_source_file cg0505970sup4.cif
_cod_data_source_block 4
_cod_depositor_comments
;

2023-09-06
Z value and formula fixed to values more according to usual
chemical conventions.                 miguel
;
_cod_original_formula_sum 'C35 H38 Cd2 N5 Na O13 S'
_cod_original_formula_weight 1016.55
_cod_original_formula_units_Z 2
_cod_original_sg_symbol_H-M P-1
_cod_database_code 4508634

loop_
_symmetry_equiv_pos_as_xyz
'x, y, z'
'-x, -y, -z'

loop_
_atom_site_label
_atom_site_type_symbol
_atom_site_fract_x
_atom_site_fract_y
_atom_site_fract_z
_atom_site_U_iso_or_equiv
_atom_site_adp_type
_atom_site_occupancy
_atom_site_symmetry_multiplicity
_atom_site_calc_flag
_atom_site_refinement_flags
Cd1 Cd 0.00641(4) 0.33749(5) 0.26909(4) 0.03174(17) Uani 1 1 d .
Cd2 Cd 0.33187(4) 0.32263(4) 0.53528(4) 0.02858(16) Uani 1 1 d .
Na1 Na 0.1871(5) 0.0497(5) 0.5931(5) 0.0420(14) Uani 0.50 1 d P
Na2 Na 0.0061(5) 0.6165(6) 0.0298(5) 0.0459(15) Uani 0.50 1 d P
S S -0.0301(2) 0.0124(2) 0.20704(18) 0.0530(6) Uani 1 1 d .
C C -0.0165(6) 0.1285(7) 0.2067(5) 0.0354(17) Uani 1 1 d .
N N -0.0054(6) 0.2105(6) 0.2045(5) 0.0455(16) Uani 1 1 d .
N1 N 0.5351(5) 0.2404(5) 0.5570(4) 0.0277(12) Uani 1 1 d .
N2 N 0.7096(5) 0.1200(6) 0.6768(5) 0.0408(15) Uani 1 1 d .
N3 N 0.7141(5) 0.1225(5) 0.4987(5) 0.0352(14) Uani 1 1 d .
N4 N 0.6862(5) 0.3011(5) 0.5324(5) 0.0343(14) Uani 1 1 d .
OW1 O 0.0018(5) 0.2308(5) 0.4420(4) 0.0476(14) Uani 1 1 d .
OW2 O 0.0083(5) 0.5045(6) 0.2822(5) 0.0631(18) Uani 1 1 d .
OW3 O 0.3190(5) 0.1717(5) 0.5004(4) 0.0427(13) Uani 1 1 d .
OW4 O 0.2981(5) 0.4898(5) 0.5679(4) 0.0528(16) Uani 1 1 d .
OW5 O -0.0289(6) 0.3299(8) 0.5850(7) 0.106(3) Uani 1 1 d .
O11 O 0.1516(4) 0.3709(5) 0.1497(4) 0.0392(12) Uani 1 1 d .
O12 O 0.2045(4) 0.2409(4) 0.3107(4) 0.0351(12) Uani 1 1 d .
O21 O 0.1983(4) 0.4616(5) 0.3807(4) 0.0424(13) Uani 1 1 d .
O22 O 0.3760(4) 0.4063(6) 0.3629(4) 0.0544(16) Uani 1 1 d .
O31 O 0.1716(4) 0.3258(5) 0.6594(4) 0.0414(13) Uani 1 1 d .
O32 O 0.3539(4) 0.2127(5) 0.7094(4) 0.0440(13) Uani 1 1 d .
O41 O 0.1863(4) 0.5518(4) 0.7278(4) 0.0368(12) Uani 1 1 d .
O42 O 0.1400(4) 0.4803(5) 0.8859(4) 0.0377(12) Uani 1 1 d .
C1 C 0.5866(6) 0.1641(7) 0.6672(5) 0.0364(17) Uani 1 1 d .
H1A H 0.5525 0.2108 0.7120 0.044 Uiso 1 1 calc R
H1B H 0.5703 0.0958 0.6910 0.044 Uiso 1 1 calc R
C2 C 0.5641(6) 0.3419(6) 0.5263(6) 0.0334(16) Uani 1 1 d .
H2A H 0.5312 0.3951 0.4552 0.040 Uiso 1 1 calc R
H2B H 0.5310 0.3877 0.5719 0.040 Uiso 1 1 calc R
C3 C 0.5902(6) 0.1670(6) 0.4916(6) 0.0353(17) Uani 1 1 d .
H3A H 0.5589 0.2151 0.4192 0.042 Uiso 1 1 calc R
H3B H 0.5739 0.0988 0.5136 0.042 Uiso 1 1 calc R
C4 C 0.7334(6) 0.2227(7) 0.6423(6) 0.0427(19) Uani 1 1 d .
H4A H 0.8147 0.1941 0.6483 0.051 Uiso 1 1 calc R
H4B H 0.7008 0.2693 0.6874 0.051 Uiso 1 1 calc R
C5 C 0.7368(6) 0.2275(7) 0.4672(6) 0.0373(17) Uani 1 1 d .
H5A H 0.8181 0.1995 0.4719 0.045 Uiso 1 1 calc R
H5B H 0.7068 0.2770 0.3947 0.045 Uiso 1 1 calc R
C6 C 0.7595(6) 0.0507(7) 0.6085(6) 0.0427(19) Uani 1 1 d .
H6A H 0.7447 -0.0185 0.6315 0.051 Uiso 1 1 calc R
H6B H 0.8410 0.0211 0.6145 0.051 Uiso 1 1 calc R
C11 C 0.2260(6) 0.2988(6) 0.2228(5) 0.0298(16) Uani 1 1 d .
C12 C 0.3490(6) 0.2706(6) 0.2109(5) 0.0298(15) Uani 1 1 d .
C13 C 0.3843(6) 0.3595(6) 0.1635(5) 0.0299(15) Uani 1 1 d .
C14 C 0.4975(7) 0.3237(8) 0.1495(6) 0.045(2) Uani 1 1 d .
H14A H 0.5215 0.3820 0.1168 0.053 Uiso 1 1 calc R
C15 C 0.5773(7) 0.2019(8) 0.1832(7) 0.052(2) Uani 1 1 d .
H15A H 0.6533 0.1795 0.1728 0.063 Uiso 1 1 calc R
C16 C 0.5417(7) 0.1150(8) 0.2324(7) 0.050(2) Uani 1 1 d .
H16A H 0.5940 0.0338 0.2551 0.060 Uiso 1 1 calc R
C17 C 0.4301(6) 0.1483(7) 0.2477(6) 0.0391(18) Uani 1 1 d .
H17A H 0.4074 0.0894 0.2829 0.047 Uiso 1 1 calc R
C21 C 0.2767(6) 0.4644(6) 0.3240(5) 0.0310(16) Uani 1 1 d .
C22 C 0.2512(5) 0.5395(6) 0.2094(5) 0.0282(15) Uani 1 1 d .
C23 C 0.3053(6) 0.4898(6) 0.1342(5) 0.0261(15) Uani 1 1 d .
C24 C 0.2888(7) 0.5677(7) 0.0301(5) 0.0386(18) Uani 1 1 d .
H24A H 0.3248 0.5362 -0.0208 0.046 Uiso 1 1 calc R
C25 C 0.2204(7) 0.6899(7) 0.0014(6) 0.045(2) Uani 1 1 d .
H25A H 0.2110 0.7400 -0.0682 0.054 Uiso 1 1 calc R
C26 C 0.1654(6) 0.7385(7) 0.0757(6) 0.0425(19) Uani 1 1 d .
H26A H 0.1196 0.8212 0.0561 0.051 Uiso 1 1 calc R
C27 C 0.1785(6) 0.6649(7) 0.1780(6) 0.0374(18) Uani 1 1 d .
H27A H 0.1393 0.6975 0.2273 0.045 Uiso 1 1 calc R
C31 C 0.2530(6) 0.2529(6) 0.7302(5) 0.0288(15) Uani 1 1 d .
C32 C 0.2323(6) 0.2045(6) 0.8430(5) 0.0292(15) Uani 1 1 d .
C33 C 0.2890(5) 0.2050(6) 0.9243(5) 0.0253(14) Uani 1 1 d .
C34 C 0.2774(6) 0.1439(7) 1.0274(6) 0.0376(17) Uani 1 1 d .
H34A H 0.3166 0.1407 1.0826 0.045 Uiso 1 1 calc R
C35 C 0.2077(7) 0.0875(7) 1.0485(6) 0.044(2) Uani 1 1 d .
H35A H 0.2009 0.0468 1.1174 0.052 Uiso 1 1 calc R
C36 C 0.1496(6) 0.0921(7) 0.9679(6) 0.0411(19) Uani 1 1 d .
H36A H 0.1030 0.0547 0.9820 0.049 Uiso 1 1 calc R
C37 C 0.1597(6) 0.1521(7) 0.8658(6) 0.0367(17) Uani 1 1 d .
H37A H 0.1175 0.1576 0.8114 0.044 Uiso 1 1 calc R
C41 C 0.2122(6) 0.4750(6) 0.8201(5) 0.0290(15) Uani 1 1 d .
C42 C 0.3342(6) 0.3819(6) 0.8513(5) 0.0271(15) Uani 1 1 d .
C43 C 0.3693(6) 0.2585(6) 0.9054(5) 0.0288(15) Uani 1 1 d .
C44 C 0.4832(6) 0.1834(7) 0.9377(6) 0.0418(19) Uani 1 1 d .
H44A H 0.5073 0.1017 0.9750 0.050 Uiso 1 1 calc R
C45 C 0.5626(6) 0.2269(7) 0.9158(7) 0.046(2) Uani 1 1 d .
H45A H 0.6386 0.1747 0.9398 0.056 Uiso 1 1 calc R
C46 C 0.5294(6) 0.3462(7) 0.8590(6) 0.0420(19) Uani 1 1 d .
H46A H 0.5826 0.3752 0.8424 0.050 Uiso 1 1 calc R
C47 C 0.4165(6) 0.4225(7) 0.8267(6) 0.0364(17) Uani 1 1 d .
H47A H 0.3940 0.5034 0.7875 0.044 Uiso 1 1 calc R

loop_
_atom_site_aniso_label
_atom_site_aniso_U_11
_atom_site_aniso_U_22
_atom_site_aniso_U_33
_atom_site_aniso_U_23
_atom_site_aniso_U_13
_atom_site_aniso_U_12
Cd1 0.0307(3) 0.0325(3) 0.0361(3) -0.0151(2) 0.0034(2) -0.0157(2)
Cd2 0.0311(3) 0.0306(3) 0.0252(3) -0.0097(2) 0.0034(2) -0.0155(2)
Na1 0.047(4) 0.032(3) 0.046(4) -0.018(3) 0.012(3) -0.016(3)
Na2 0.048(4) 0.047(4) 0.048(4) -0.014(3) 0.008(3) -0.029(3)
S 0.0698(15) 0.0453(13) 0.0596(14) -0.0201(11) 0.0094(11) -0.0386(12)
C 0.034(4) 0.040(4) 0.028(4) -0.010(3) -0.001(3) -0.014(4)
N 0.053(4) 0.044(4) 0.054(4) -0.028(4) 0.004(3) -0.026(4)
N1 0.029(3) 0.027(3) 0.029(3) -0.011(3) 0.003(2) -0.014(3)
N2 0.032(3) 0.042(4) 0.040(4) -0.006(3) -0.003(3) -0.015(3)
N3 0.033(3) 0.034(3) 0.043(4) -0.017(3) 0.010(3) -0.017(3)
N4 0.032(3) 0.029(3) 0.043(4) -0.010(3) 0.004(3) -0.017(3)
OW1 0.046(3) 0.057(4) 0.040(3) -0.017(3) 0.008(3) -0.025(3)
OW2 0.040(3) 0.064(4) 0.103(5) -0.055(4) 0.001(3) -0.019(3)
OW3 0.062(4) 0.043(3) 0.037(3) -0.018(3) 0.004(3) -0.032(3)
OW4 0.087(4) 0.041(3) 0.049(3) -0.027(3) 0.031(3) -0.041(3)
OW5 0.071(5) 0.135(8) 0.131(7) -0.106(7) 0.003(5) -0.017(5)
O11 0.032(3) 0.038(3) 0.039(3) -0.007(3) -0.002(2) -0.014(2)
O12 0.039(3) 0.039(3) 0.032(3) -0.009(2) 0.007(2) -0.025(2)
O21 0.039(3) 0.054(3) 0.037(3) -0.014(3) 0.010(2) -0.027(3)
O22 0.034(3) 0.079(4) 0.029(3) -0.009(3) -0.006(2) -0.015(3)
O31 0.040(3) 0.043(3) 0.028(3) -0.006(2) 0.000(2) -0.012(3)
O32 0.040(3) 0.060(4) 0.032(3) -0.014(3) 0.014(2) -0.027(3)
O41 0.033(3) 0.034(3) 0.034(3) -0.008(2) 0.005(2) -0.011(2)
O42 0.034(3) 0.045(3) 0.036(3) -0.016(2) 0.013(2) -0.019(2)
C1 0.042(4) 0.034(4) 0.032(4) -0.007(3) 0.006(3) -0.020(4)
C2 0.037(4) 0.020(4) 0.041(4) -0.009(3) 0.002(3) -0.012(3)
C3 0.051(5) 0.030(4) 0.037(4) -0.018(3) 0.009(3) -0.025(4)
C4 0.036(4) 0.058(5) 0.047(5) -0.027(4) 0.000(3) -0.026(4)
C5 0.038(4) 0.037(4) 0.037(4) -0.012(4) 0.008(3) -0.019(4)
C6 0.035(4) 0.030(4) 0.051(5) -0.001(4) -0.001(4) -0.015(4)
C11 0.040(4) 0.025(4) 0.032(4) -0.014(3) 0.010(3) -0.019(3)
C12 0.036(4) 0.030(4) 0.025(4) -0.011(3) 0.003(3) -0.016(3)
C13 0.033(4) 0.034(4) 0.029(4) -0.016(3) 0.003(3) -0.018(3)
C14 0.043(5) 0.052(5) 0.040(4) -0.011(4) 0.012(4) -0.029(4)
C15 0.033(4) 0.058(6) 0.073(6) -0.033(5) 0.019(4) -0.021(4)
C16 0.036(5) 0.042(5) 0.058(6) -0.015(4) 0.005(4) -0.008(4)
C17 0.045(5) 0.032(4) 0.036(4) -0.008(3) 0.002(3) -0.018(4)
C21 0.038(4) 0.026(4) 0.031(4) -0.013(3) 0.000(3) -0.013(3)
C22 0.027(4) 0.031(4) 0.029(4) -0.007(3) -0.003(3) -0.017(3)
C23 0.031(4) 0.034(4) 0.024(3) -0.010(3) 0.005(3) -0.024(3)
C24 0.049(5) 0.049(5) 0.026(4) -0.010(4) 0.005(3) -0.032(4)
C25 0.046(5) 0.043(5) 0.036(4) 0.011(4) -0.012(4) -0.027(4)
C26 0.039(4) 0.032(4) 0.048(5) -0.001(4) -0.007(4) -0.017(4)
C27 0.031(4) 0.039(4) 0.045(5) -0.016(4) 0.000(3) -0.017(4)
C31 0.041(4) 0.027(4) 0.028(4) -0.013(3) 0.008(3) -0.022(3)
C32 0.031(4) 0.030(4) 0.030(4) -0.013(3) 0.007(3) -0.017(3)
C33 0.028(4) 0.022(3) 0.026(3) -0.008(3) 0.004(3) -0.013(3)
C34 0.039(4) 0.039(4) 0.033(4) -0.014(3) 0.004(3) -0.015(4)
C35 0.045(5) 0.037(5) 0.039(5) -0.008(4) 0.018(4) -0.017(4)
C36 0.041(4) 0.035(4) 0.049(5) -0.012(4) 0.014(4) -0.024(4)
C37 0.039(4) 0.039(4) 0.039(4) -0.016(4) 0.012(3) -0.024(4)
C41 0.032(4) 0.026(4) 0.034(4) -0.013(3) 0.001(3) -0.017(3)
C42 0.029(4) 0.033(4) 0.023(3) -0.014(3) 0.004(3) -0.015(3)
C43 0.031(4) 0.032(4) 0.025(4) -0.013(3) 0.003(3) -0.013(3)
C44 0.036(4) 0.036(4) 0.052(5) -0.015(4) -0.003(4) -0.014(4)
C45 0.028(4) 0.044(5) 0.063(6) -0.020(4) -0.009(4) -0.011(4)
C46 0.033(4) 0.051(5) 0.051(5) -0.025(4) 0.008(4) -0.022(4)
C47 0.031(4) 0.045(5) 0.044(4) -0.020(4) 0.005(3) -0.023(4)

loop_
_atom_type_symbol
_atom_type_description
_atom_type_scat_dispersion_real
_atom_type_scat_dispersion_imag
_atom_type_scat_source
C C 0.0033 0.0016 'International Tables Vol C Tables 4.2.6.8 and 6.1.1.4'
H H 0.0000 0.0000 'International Tables Vol C Tables 4.2.6.8 and 6.1.1.4'
N N 0.0061 0.0033 'International Tables Vol C Tables 4.2.6.8 and 6.1.1.4'
O O 0.0106 0.0060 'International Tables Vol C Tables 4.2.6.8 and 6.1.1.4'
S S 0.1246 0.1234 'International Tables Vol C Tables 4.2.6.8 and 6.1.1.4'
Cd Cd -0.8075 1.2024 'International Tables Vol C Tables 4.2.6.8 and 6.1.1.4'
Na Na 0.0362 0.0249 'International Tables Vol C Tables 4.2.6.8 and 6.1.1.4'

loop_
_geom_angle_atom_site_label_1
_geom_angle_atom_site_label_2
_geom_angle_atom_site_label_3
_geom_angle
_geom_angle_site_symmetry_1
_geom_angle_site_symmetry_3
N Cd1 OW1 95.9(2) . .
N Cd1 OW2 162.5(3) . .
OW1 Cd1 OW2 101.3(2) . .
N Cd1 O41 96.4(2) . 2_566
OW1 Cd1 O41 84.36(18) . 2_566
OW2 Cd1 O41 82.00(19) . 2_566
N Cd1 O12 98.7(2) . .
OW1 Cd1 O12 85.08(17) . .
OW2 Cd1 O12 86.22(18) . .
O41 Cd1 O12 162.31(17) 2_566 .
N Cd1 O11 94.1(2) . .
OW1 Cd1 O11 138.06(17) . .
OW2 Cd1 O11 75.4(2) . .
O41 Cd1 O11 134.67(16) 2_566 .
O12 Cd1 O11 53.13(15) . .
N Cd1 O42 89.3(2) . 2_566
OW1 Cd1 O42 136.90(17) . 2_566
OW2 Cd1 O42 75.78(19) . 2_566
O41 Cd1 O42 52.54(15) 2_566 2_566
O12 Cd1 O42 136.39(15) . 2_566
O11 Cd1 O42 83.73(15) . 2_566
OW4 Cd2 O32 91.8(2) . .
OW4 Cd2 OW3 166.1(2) . .
O32 Cd2 OW3 88.76(19) . .
OW4 Cd2 O22 90.5(2) . .
O32 Cd2 O22 160.82(18) . .
OW3 Cd2 O22 93.5(2) . .
OW4 Cd2 N1 94.4(2) . .
O32 Cd2 N1 83.84(18) . .
OW3 Cd2 N1 99.51(19) . .
O22 Cd2 N1 76.99(18) . .
OW4 Cd2 O21 85.4(2) . .
O32 Cd2 O21 145.98(17) . .
OW3 Cd2 O21 86.36(18) . .
O22 Cd2 O21 53.20(17) . .
N1 Cd2 O21 130.16(17) . .
OW4 Cd2 O31 81.70(18) . .
O32 Cd2 O31 52.79(17) . .
OW3 Cd2 O31 87.58(18) . .
O22 Cd2 O31 146.29(17) . .
N1 Cd2 O31 136.05(17) . .
O21 Cd2 O31 93.35(16) . .
N C S 178.4(7) . .
C N Cd1 156.4(6) . .
C3 N1 C2 109.2(5) . .
C3 N1 C1 107.6(5) . .
C2 N1 C1 106.0(5) . .
C3 N1 Cd2 111.4(4) . .
C2 N1 Cd2 108.4(4) . .
C1 N1 Cd2 114.0(4) . .
C4 N2 C6 108.7(6) . .
C4 N2 C1 109.0(6) . .
C6 N2 C1 108.6(6) . .
C6 N3 C5 107.5(6) . .
C6 N3 C3 108.2(5) . .
C5 N3 C3 108.2(5) . .
C6 N3 Na1 101.5(4) . 2_656
C5 N3 Na1 121.0(4) . 2_656
C3 N3 Na1 109.6(4) . 2_656
C2 N4 C5 109.0(6) . .
C2 N4 C4 107.8(5) . .
C5 N4 C4 107.7(6) . .
C11 O11 Cd1 88.9(4) . .
C11 O12 Cd1 95.8(4) . .
C21 O21 Cd2 92.1(4) . .
C21 O22 Cd2 94.8(4) . .
C31 O31 Cd2 84.4(4) . .
C31 O32 Cd2 100.8(4) . .
C41 O41 Cd1 100.2(4) . 2_566
C41 O42 Cd1 85.6(4) . 2_566
C41 O42 Na2 141.2(5) . 2_566
Cd1 O42 Na2 95.6(2) 2_566 2_566
N2 C1 N1 111.8(5) . .
N4 C2 N1 112.5(5) . .
N1 C3 N3 112.1(6) . .
N2 C4 N4 111.5(6) . .
N4 C5 N3 112.5(6) . .
N2 C6 N3 112.2(6) . .
O11 C11 O12 122.0(6) . .
O11 C11 C12 121.4(6) . .
O12 C11 C12 116.6(6) . .
C13 C12 C17 119.5(7) . .
C13 C12 C11 123.2(6) . .
C17 C12 C11 117.3(6) . .
C14 C13 C12 118.6(7) . .
C14 C13 C23 119.2(6) . .
C12 C13 C23 122.1(6) . .
C13 C14 C15 121.7(7) . .
C16 C15 C14 119.1(7) . .
C17 C16 C15 120.3(8) . .
C16 C17 C12 120.8(7) . .
O22 C21 O21 119.9(7) . .
O22 C21 C22 119.1(6) . .
O21 C21 C22 121.0(6) . .
C23 C22 C27 119.6(6) . .
C23 C22 C21 121.1(6) . .
C27 C22 C21 119.1(6) . .
C22 C23 C24 118.2(7) . .
C22 C23 C13 121.6(6) . .
C24 C23 C13 120.0(6) . .
C25 C24 C23 121.4(7) . .
C24 C25 C26 120.2(7) . .
C27 C26 C25 120.0(7) . .
C26 C27 C22 120.5(7) . .
O32 C31 O31 121.7(6) . .
O32 C31 C32 116.9(6) . .
O31 C31 C32 121.3(6) . .
C37 C32 C33 119.8(6) . .
C37 C32 C31 118.4(6) . .
C33 C32 C31 121.7(6) . .
C32 C33 C34 118.3(6) . .
C32 C33 C43 122.6(6) . .
C34 C33 C43 118.9(6) . .
C35 C34 C33 120.8(7) . .
C36 C35 C34 120.0(7) . .
C35 C36 C37 120.1(7) . .
C36 C37 C32 120.8(7) . .
O42 C41 O41 121.4(6) . .
O42 C41 C42 120.8(6) . .
O41 C41 C42 117.6(6) . .
C47 C42 C43 118.8(6) . .
C47 C42 C41 117.3(6) . .
C43 C42 C41 123.9(6) . .
C44 C43 C42 118.4(6) . .
C44 C43 C33 119.1(6) . .
C42 C43 C33 122.4(6) . .
C43 C44 C45 121.6(7) . .
C46 C45 C44 120.2(7) . .
C45 C46 C47 119.1(7) . .
C46 C47 C42 121.8(7) . .

loop_
_geom_bond_atom_site_label_1
_geom_bond_atom_site_label_2
_geom_bond_distance
_geom_bond_site_symmetry_2
Cd1 N 2.235(6) .
Cd1 OW1 2.307(5) .
Cd1 OW2 2.308(6) .
Cd1 O41 2.311(5) 2_566
Cd1 O12 2.357(5) .
Cd1 O11 2.528(5) .
Cd1 O42 2.626(5) 2_566
Cd2 OW4 2.265(5) .
Cd2 O32 2.276(5) .
Cd2 OW3 2.305(5) .
Cd2 O22 2.387(5) .
Cd2 N1 2.409(5) .
Cd2 O21 2.428(5) .
Cd2 O31 2.619(5) .
S C 1.638(8) .
C N 1.158(9) .
N1 C3 1.471(8) .
N1 C2 1.485(8) .
N1 C1 1.492(9) .
N2 C4 1.454(10) .
N2 C6 1.458(10) .
N2 C1 1.465(9) .
N3 C6 1.464(9) .
N3 C5 1.475(9) .
N3 C3 1.475(9) .
N3 Na1 2.761(8) 2_656
N4 C2 1.459(9) .
N4 C5 1.463(9) .
N4 C4 1.480(9) .
O11 C11 1.231(8) .
O12 C11 1.273(8) .
O21 C21 1.259(8) .
O22 C21 1.231(8) .
O31 C31 1.264(8) .
O32 C31 1.252(8) .
O41 C41 1.265(8) .
O41 Cd1 2.311(5) 2_566
O42 C41 1.262(8) .
O42 Cd1 2.626(5) 2_566
O42 Na2 2.770(8) 2_566
C11 C12 1.512(10) .
C12 C13 1.402(9) .
C12 C17 1.407(10) .
C13 C14 1.380(10) .
C13 C23 1.482(10) .
C14 C15 1.399(11) .
C15 C16 1.386(12) .
C16 C17 1.366(11) .
C21 C22 1.499(9) .
C22 C23 1.398(9) .
C22 C27 1.415(10) .
C23 C24 1.400(9) .
C24 C25 1.375(11) .
C25 C26 1.383(12) .
C26 C27 1.368(10) .
C31 C32 1.507(9) .
C32 C37 1.390(9) .
C32 C33 1.396(9) .
C33 C34 1.397(9) .
C33 C43 1.497(9) .
C34 C35 1.396(11) .
C35 C36 1.364(11) .
C36 C37 1.377(10) .
C41 C42 1.503(9) .
C42 C47 1.400(9) .
C42 C43 1.402(9) .
C43 C44 1.380(10) .
C44 C45 1.388(11) .
C45 C46 1.368(11) .
C46 C47 1.371(10) .
